data_7208008
loop_
_publ_author_name
'Zhang, Huabin'
'Wu, Shuting'
'Tian, Chongbin'
'Lin, Zujin'
'Li, Zhihua'
'Lin, Ping'
'Du, Shaowu'

_publ_section_title
;
 Two enantiomorphic 3D Zn(ii)--carboxylate MOFs with double helical
 structures serving as a chiral source induced by hydrogen bonding
;
_journal_issue 12
_journal_name_full CrystEngComm
_journal_page_first 4165
_journal_paper_doi 10.1039/c2ce25325a
_journal_volume 14
_journal_year 2012
_chemical_formula_moiety 'C12 H10 N2 O6 Zn'
_chemical_formula_sum 'C12 H10 N2 O6 Zn'
_chemical_formula_weight 343.59
_chemical_name_systematic
;
?
;
_space_group_IT_number 152
_symmetry_cell_setting trigonal
_symmetry_space_group_name_Hall 'P 31 2"'
_symmetry_space_group_name_H-M 'P 31 2 1'
_atom_sites_solution_hydrogens geom
_atom_sites_solution_primary direct
_atom_sites_solution_secondary difmap
_audit_creation_method SHELXL-97
_cell_angle_alpha 90.00
_cell_angle_beta 90.00
_cell_angle_gamma 120.00
_cell_formula_units_Z 3
_cell_length_a 11.9088(4)
_cell_length_b 11.9088(4)
_cell_length_c 8.3166(6)
_cell_measurement_reflns_used 3039
_cell_measurement_temperature 298(2)
_cell_measurement_theta_max 27.4797
_cell_measurement_theta_min 2.4489
_cell_volume 1021.44(9)
_computing_structure_refinement 'SHELXL-97 (Sheldrick, 1997)'
_computing_structure_solution 'SHELXS-97 (Sheldrick, 1990)'
_diffrn_ambient_temperature 293(2)
_diffrn_detector_area_resol_mean 13.6612
_diffrn_measured_fraction_theta_full 0.999
_diffrn_measured_fraction_theta_max 0.999
_diffrn_measurement_device_type
;
Mercury2 (1x1 bin mode)
;
_diffrn_measurement_method CCD_Profile_fitting
_diffrn_radiation_monochromator graphite
_diffrn_radiation_source 'fine-focus sealed tube'
_diffrn_radiation_type MoK\a
_diffrn_radiation_wavelength 0.71073
_diffrn_reflns_av_R_equivalents 0.0424
_diffrn_reflns_av_sigmaI/netI 0.0331
_diffrn_reflns_limit_h_max 15
_diffrn_reflns_limit_h_min -13
_diffrn_reflns_limit_k_max 14
_diffrn_reflns_limit_k_min -15
_diffrn_reflns_limit_l_max 10
_diffrn_reflns_limit_l_min -10
_diffrn_reflns_number 8077
_diffrn_reflns_theta_full 27.43
_diffrn_reflns_theta_max 27.43
_diffrn_reflns_theta_min 3.15
_exptl_absorpt_coefficient_mu 1.832
_exptl_absorpt_correction_T_max 0.7108
_exptl_absorpt_correction_T_min 0.6094
_exptl_absorpt_correction_type multi-scan
_exptl_crystal_colour Colorless
_exptl_crystal_density_diffrn 1.676
_exptl_crystal_density_method 'not measured'
_exptl_crystal_description Prism
_exptl_crystal_F_000 522
_exptl_crystal_size_max 0.30
_exptl_crystal_size_mid 0.30
_exptl_crystal_size_min 0.20
_refine_diff_density_max 0.513
_refine_diff_density_min -0.484
_refine_diff_density_rms 0.064
_refine_ls_abs_structure_details 'Flack H D (1983), Acta Cryst. A39, 876-881'
_refine_ls_abs_structure_Flack 0.020(18)
_refine_ls_extinction_method none
_refine_ls_goodness_of_fit_ref 0.901
_refine_ls_hydrogen_treatment constr
_refine_ls_matrix_type full
_refine_ls_number_parameters 98
_refine_ls_number_reflns 1565
_refine_ls_number_restraints 0
_refine_ls_restrained_S_all 0.901
_refine_ls_R_factor_all 0.0327
_refine_ls_R_factor_gt 0.0315
_refine_ls_shift/su_max 0.001
_refine_ls_shift/su_mean 0.000
_refine_ls_structure_factor_coef Fsqd
_refine_ls_weighting_details 'calc w=1/[\s^2^(Fo^2^)+(0.0547P)^2^+0.4694P] where P=(Fo^2^+2Fc^2^)/3'
_refine_ls_weighting_scheme calc
_refine_ls_wR_factor_gt 0.0815
_refine_ls_wR_factor_ref 0.0826
_reflns_number_gt 1528
_reflns_number_total 1565
_reflns_threshold_expression >2sigma(I)
_cod_data_source_file c2ce25325a.txt
_cod_data_source_block 1P-1
_cod_depositor_comments
;
The following automatic conversions were performed:

'_exptl_absorpt_correction_type' value 'Multi-scan' changed to
'multi-scan' according to
/home/saulius/struct/CIF-dictionaries/cif_core.dic dictionary named
'cif_core.dic' version 2.4.1 from
2010-06-29.

'_refine_ls_hydrogen_treatment' value 'CONSTR' changed
to 'constr' according to
/home/saulius/struct/CIF-dictionaries/cif_core.dic dictionary named
'cif_core.dic' version 2.4.1 from 2010-06-29.

Automatic conversion script
Id: cif_fix_values 1715 2011-07-08 13:25:40Z adriana 
;
_cod_original_sg_symbol_Hall P3(1)2
_cod_original_sg_symbol_H-M P3(1)2(1)
_cod_database_code 7208008

loop_
_symmetry_equiv_pos_as_xyz
'x, y, z'
'-y, x-y, z+1/3'
'-x+y, -x, z+2/3'
'x-y, -y, -z+2/3'
'-x, -x+y, -z+1/3'
'y, x, -z'

loop_
_atom_site_label
_atom_site_type_symbol
_atom_site_fract_x
_atom_site_fract_y
_atom_site_fract_z
_atom_site_U_iso_or_equiv
_atom_site_adp_type
_atom_site_occupancy
_atom_site_symmetry_multiplicity
_atom_site_calc_flag
_atom_site_refinement_flags
Zn1 Zn -0.71214(3) 0.28786(3) -0.5000 0.02558(14) Uani 1 2 d S
O3 O -0.7863(2) 0.12874(17) -0.3452(2) 0.0320(4) Uani 1 1 d .
O1 O -0.1734(2) 0.6229(3) 0.0296(2) 0.0354(5) Uani 1 1 d .
O2 O -0.1260(2) 0.7705(2) -0.1637(3) 0.0405(6) Uani 1 1 d .
C2 C -0.4053(3) 0.4459(3) -0.1260(3) 0.0385(7) Uani 1 1 d .
H2 H -0.3908 0.4203 -0.0261 0.046 Uiso 1 1 calc R
C3 C -0.3168(3) 0.5666(3) -0.1888(3) 0.0273(5) Uani 1 1 d .
C6 C -0.1950(3) 0.6617(3) -0.1005(3) 0.0283(6) Uani 1 1 d .
C4 C -0.3432(3) 0.5993(3) -0.3385(3) 0.0279(6) Uani 1 1 d .
H4 H -0.2861 0.6792 -0.3842 0.034 Uiso 1 1 calc R
C5 C -0.4549(3) 0.5126(2) -0.4201(3) 0.0247(5) Uani 1 1 d .
C1 C -0.5156(3) 0.3639(3) -0.2139(3) 0.0398(8) Uani 1 1 d .
H1 H -0.5749 0.2837 -0.1707 0.048 Uiso 1 1 calc R
N1 N -0.5392(2) 0.3967(2) -0.3596(3) 0.0282(5) Uani 1 1 d .
H3B H -0.8288 0.0481 -0.3747 0.034 Uiso 1 1 d R
H3A H -0.8444 0.1366 -0.2877 0.034 Uiso 1 1 d R

loop_
_atom_site_aniso_label
_atom_site_aniso_U_11
_atom_site_aniso_U_22
_atom_site_aniso_U_33
_atom_site_aniso_U_23
_atom_site_aniso_U_13
_atom_site_aniso_U_12
Zn1 0.02612(18) 0.02612(18) 0.01970(19) -0.00222(8) 0.00222(8) 0.00947(19)
O3 0.0376(12) 0.0256(9) 0.0323(9) -0.0009(7) 0.0067(10) 0.0153(10)
O1 0.0367(11) 0.0325(12) 0.0287(9) 0.0038(10) -0.0135(9) 0.0112(10)
O2 0.0371(12) 0.0322(11) 0.0406(12) 0.0080(9) -0.0133(9) 0.0087(9)
C2 0.0415(15) 0.0327(16) 0.0267(12) 0.0072(12) -0.0096(11) 0.0077(15)
C3 0.0297(13) 0.0276(15) 0.0214(11) -0.0009(10) -0.0040(10) 0.0119(12)
C6 0.0294(13) 0.0271(14) 0.0261(12) -0.0019(11) -0.0070(10) 0.0124(11)
C4 0.0268(13) 0.0252(13) 0.0249(12) 0.0031(10) -0.0032(10) 0.0078(11)
C5 0.0280(13) 0.0253(13) 0.0178(11) 0.0004(9) -0.0020(10) 0.0111(11)
C1 0.0440(17) 0.0305(16) 0.0270(13) 0.0091(12) -0.0058(12) 0.0053(13)
N1 0.0304(11) 0.0248(13) 0.0207(9) -0.0010(9) -0.0047(9) 0.0071(10)

loop_
_atom_type_symbol
_atom_type_description
_atom_type_scat_dispersion_real
_atom_type_scat_dispersion_imag
_atom_type_scat_source
C C 0.0033 0.0016 'International Tables Vol C Tables 4.2.6.8 and 6.1.1.4'
H H 0.0000 0.0000 'International Tables Vol C Tables 4.2.6.8 and 6.1.1.4'
N N 0.0061 0.0033 'International Tables Vol C Tables 4.2.6.8 and 6.1.1.4'
O O 0.0106 0.0060 'International Tables Vol C Tables 4.2.6.8 and 6.1.1.4'
Zn Zn 0.2839 1.4301 'International Tables Vol C Tables 4.2.6.8 and 6.1.1.4'

loop_
_geom_angle_atom_site_label_1
_geom_angle_atom_site_label_2
_geom_angle_atom_site_label_3
_geom_angle
_geom_angle_site_symmetry_1
_geom_angle_site_symmetry_3
O3 Zn1 O3 96.54(13) 6_464 .
O3 Zn1 O1 91.83(7) 6_464 2_564
O3 Zn1 O1 89.29(11) . 2_564
O3 Zn1 O1 89.29(11) 6_464 4_564
O3 Zn1 O1 91.83(7) . 4_564
O1 Zn1 O1 178.32(15) 2_564 4_564
O3 Zn1 N1 169.84(10) 6_464 .
O3 Zn1 N1 93.17(8) . .
O1 Zn1 N1 91.24(10) 2_564 .
O1 Zn1 N1 87.44(9) 4_564 .
O3 Zn1 N1 93.17(8) 6_464 6_464
O3 Zn1 N1 169.84(10) . 6_464
O1 Zn1 N1 87.44(9) 2_564 6_464
O1 Zn1 N1 91.24(10) 4_564 6_464
N1 Zn1 N1 77.30(12) . 6_464
C6 O1 Zn1 127.4(2) . 3_455
C1 C2 C3 119.4(3) . .
C4 C3 C2 117.8(3) . .
C4 C3 C6 119.6(2) . .
C2 C3 C6 122.6(2) . .
O2 C6 O1 126.5(3) . .
O2 C6 C3 117.4(2) . .
O1 C6 C3 116.2(2) . .
C3 C4 C5 119.9(2) . .
N1 C5 C4 122.1(2) . .
N1 C5 C5 116.53(14) . 6_464
C4 C5 C5 121.36(14) . 6_464
N1 C1 C2 122.1(3) . .
C5 N1 C1 118.8(2) . .
C5 N1 Zn1 114.69(17) . .
C1 N1 Zn1 126.2(2) . .

loop_
_geom_bond_atom_site_label_1
_geom_bond_atom_site_label_2
_geom_bond_distance
_geom_bond_site_symmetry_2
Zn1 O3 2.0870(18) 6_464
Zn1 O3 2.0870(18) .
Zn1 O1 2.1208(19) 2_564
Zn1 O1 2.1208(19) 4_564
Zn1 N1 2.148(2) .
Zn1 N1 2.148(2) 6_464
O1 C6 1.253(3) .
O1 Zn1 2.1208(19) 3_455
O2 C6 1.252(4) .
C2 C1 1.389(4) .
C2 C3 1.392(4) .
C3 C4 1.387(4) .
C3 C6 1.510(4) .
C4 C5 1.387(4) .
C5 N1 1.334(3) .
C5 C5 1.489(5) 6_464
C1 N1 1.345(3) .
